data_4002329
loop_
_publ_author_name
'Raekelboom, E.'
'Hector, A.L.'
'Owen, J.'
'Vitins, G.'
'Weller, M.T.'

_publ_section_title
;
 Syntheses, structures, and preliminary electrochemistry of the layered
 lithium and sodium manganese(IV) oxides, A2 Mn3 O7
;
_journal_name_full 'Chemistry of Materials (1,1989-)'
_journal_page_first 4618
_journal_page_last 4623
_journal_volume 13
_journal_year 2001
_chemical_formula_sum 'Mn3 Na2 O7'
_chemical_name_systematic 'Na2 (Mn3 O7)'
_space_group_IT_number 2
_symmetry_space_group_name_Hall '-P 1'
_symmetry_space_group_name_H-M 'P -1'
_cell_angle_alpha 105.7735
_cell_angle_beta 106.8409
_cell_angle_gamma 111.6316
_cell_formula_units_Z 2
_cell_length_a 6.61909
_cell_length_b 6.83962
_cell_length_c 7.5282
_cell_volume 274.398
_citation_journal_id_ASTM CMATEX
_cod_data_source_file Raekelboom_CMATEX_2001_956.cif
_cod_data_source_block Mn3Na2O7
_cod_original_cell_volume 274.3977
_cod_database_code 4002329

loop_
_symmetry_equiv_pos_as_xyz
x,y,z
-x,-y,-z

loop_
_atom_site_label
_atom_site_type_symbol
_atom_site_fract_x
_atom_site_fract_y
_atom_site_fract_z
_atom_site_occupancy
_atom_site_U_iso_or_equiv
O3 O-2 0.038 0.1972 0.0273 1 0.0
O6 O-2 0.108 -0.0517 0.4054 1 0.0
Na1 Na+1 0.252 0.6909 0.4912 1 0.0
Mn2 Mn+4 0.3223 0.3582 0.0731 1 0.0
Mn3 Mn+4 0.1995 0.2169 0.6455 1 0.0
O4 O-2 0.1467 0.3526 0.4564 1 0.0
O2 O-2 0.7276 -0.056 0.1729 1 0.0
O7 O-2 0.4422 0.6271 0.3031 1 0.0
O5 O-2 0.6829 0.5294 0.1275 1 0.0
Na2 Na+1 0.3351 0.8264 0.0695 1 0.0
Mn1 Mn+4 0.0568 0.0922 0.2316 1 0.0
O1 O-2 0.406 0.2185 0.2695 1 0.0
